data_7121916
loop_
_publ_author_name
'Li, Hai-Jun'
'Mellerup, Soren K.'
'Wang, Xiang'
'Wang, Suning'

_publ_section_title
;
 Transforming benzylideneamine N,C-chelate boron compounds to
 BN-cycloocta-/cyclohepta-trienes bearing a tetrasubstituted B[double
 bond, length as m-dash]N unit via photoisomerization.
;
_journal_issue 59
_journal_name_full 'Chemical communications (Cambridge, England)'
_journal_page_first 8245
_journal_page_last 8248
_journal_paper_doi 10.1039/c8cc04535f
_journal_volume 54
_journal_year 2018
_chemical_formula_sum 'C34 H41 B N'
_chemical_formula_weight 474.49
_space_group_crystal_system monoclinic
_space_group_IT_number 14
_space_group_name_Hall '-P 2ybc'
_space_group_name_H-M_alt 'P 1 21/c 1'
_symmetry_space_group_name_Hall '-P 2ybc'
_symmetry_space_group_name_H-M 'P 1 21/c 1'
_atom_sites_solution_hydrogens geom
_audit_creation_method SHELXL-2014/7
_audit_update_record
;
2018-06-06 deposited with the CCDC.
2018-07-03 downloaded from the CCDC.
;
_cell_angle_alpha 90
_cell_angle_beta 102.778(2)
_cell_angle_gamma 90
_cell_formula_units_Z 4
_cell_length_a 7.9902(4)
_cell_length_b 21.3281(10)
_cell_length_c 17.0355(7)
_cell_measurement_reflns_used 7390
_cell_measurement_temperature 180(2)
_cell_measurement_theta_max 26.32
_cell_measurement_theta_min 2.27
_cell_volume 2831.2(2)
_computing_cell_refinement 'Bruker SAINT'
_computing_data_collection 'Bruker APEX2'
_computing_data_reduction 'Bruker SAINT'
_computing_molecular_graphics 'Bruker SHELXTL'
_computing_publication_material 'Bruker SHELXTL'
_computing_structure_refinement 'SHELXL-2014/7 (Sheldrick, 2014)'
_computing_structure_solution 'SHELXS-97 (Sheldrick 2008)'
_diffrn_ambient_temperature 180(2)
_diffrn_measured_fraction_theta_full 0.999
_diffrn_measured_fraction_theta_max 0.999
_diffrn_measurement_device_type 'Bruker APEX-II CCD'
_diffrn_measurement_method '\f and \w scans'
_diffrn_radiation_type MoK\a
_diffrn_radiation_wavelength 0.71073
_diffrn_reflns_av_R_equivalents 0.1388
_diffrn_reflns_av_unetI/netI 0.0482
_diffrn_reflns_Laue_measured_fraction_full 0.999
_diffrn_reflns_Laue_measured_fraction_max 0.999
_diffrn_reflns_limit_h_max 10
_diffrn_reflns_limit_h_min -10
_diffrn_reflns_limit_k_max 27
_diffrn_reflns_limit_k_min -27
_diffrn_reflns_limit_l_max 21
_diffrn_reflns_limit_l_min -21
_diffrn_reflns_number 96859
_diffrn_reflns_point_group_measured_fraction_full 0.999
_diffrn_reflns_point_group_measured_fraction_max 0.999
_diffrn_reflns_theta_full 25.242
_diffrn_reflns_theta_max 27.136
_diffrn_reflns_theta_min 2.269
_exptl_absorpt_coefficient_mu 0.063
_exptl_absorpt_correction_T_max 0.766
_exptl_absorpt_correction_T_min 0.658
_exptl_absorpt_correction_type multi-scan
_exptl_crystal_colour Colorless
_exptl_crystal_density_diffrn 1.113
_exptl_crystal_description Block
_exptl_crystal_F_000 1028
_exptl_crystal_size_max 0.180
_exptl_crystal_size_mid 0.150
_exptl_crystal_size_min 0.120
_refine_diff_density_max 0.218
_refine_diff_density_min -0.213
_refine_diff_density_rms 0.050
_refine_ls_extinction_coef 0.0058(13)
_refine_ls_extinction_expression Fc^*^=kFc[1+0.001xFc^2^\l^3^/sin(2\q)]^-1/4^
_refine_ls_extinction_method 'SHELXL-2014/7 (Sheldrick 2014'
_refine_ls_goodness_of_fit_ref 1.169
_refine_ls_hydrogen_treatment constr
_refine_ls_matrix_type full
_refine_ls_number_parameters 331
_refine_ls_number_reflns 6245
_refine_ls_number_restraints 0
_refine_ls_restrained_S_all 1.169
_refine_ls_R_factor_all 0.1423
_refine_ls_R_factor_gt 0.0576
_refine_ls_shift/su_max 0.003
_refine_ls_shift/su_mean 0.000
_refine_ls_structure_factor_coef Fsqd
_refine_ls_weighting_details 'w=1/[\s^2^(Fo^2^)+(0.0700P)^2^+1.3200P] where P=(Fo^2^+2Fc^2^)/3'
_refine_ls_weighting_scheme calc
_refine_ls_wR_factor_gt 0.1392
_refine_ls_wR_factor_ref 0.2048
_reflns_Friedel_coverage 0.000
_reflns_number_gt 3353
_reflns_number_total 6245
_reflns_threshold_expression 'I > 2\s(I)'
_cod_data_source_file c8cc04535f2.cif
_cod_data_source_block hl8
_cod_depositor_comments
;
The following automatic conversions were performed:

'_exptl_absorpt_correction_type' value 'Multi-scan' changed to
'multi-scan' according to
/home/data/users/saulius/crontab/automatic-downloads/rss-feeds/RSC/lib/dictionaries/cif_core.dic
dictionary named 'cif_core.dic' version 2.4.2 from 2011-04-26.

Automatic conversion script
Id: cif_fix_values 4973 2017-02-22 13:04:09Z antanas 

 Adding full bibliography for 7121913--7121916.cif.
;
_cod_database_code 7121916
_shelx_shelxl_version_number 2014/7
_shelx_space_group_comment
; 
The symmetry employed for this shelxl refinement is uniquely defined 
by the following loop, which should always be used as a source of 
symmetry information in preference to the above space-group names. 
They are only intended as comments. 
;
_shelx_estimated_absorpt_t_min 0.989
_shelx_estimated_absorpt_t_max 0.993

loop_
_space_group_symop_operation_xyz
'x, y, z'
'-x, y+1/2, -z+1/2'
'-x, -y, -z'
'x, -y-1/2, z-1/2'

loop_
_atom_site_label
_atom_site_type_symbol
_atom_site_fract_x
_atom_site_fract_y
_atom_site_fract_z
_atom_site_U_iso_or_equiv
_atom_site_adp_type
_atom_site_occupancy
_atom_site_site_symmetry_order
_atom_site_calc_flag
_atom_site_refinement_flags_posn
_atom_site_refinement_flags_adp
B1 B 0.4444(4) 0.61990(13) 0.70739(17) 0.0370(6) Uani 1 1 d . .
C1 C 0.4755(3) 0.69394(11) 0.71254(15) 0.0420(6) Uani 1 1 d . .
H1A H 0.4273 0.7113 0.6584 0.050 Uiso 1 1 calc R U
H1B H 0.4057 0.7110 0.7489 0.050 Uiso 1 1 calc R U
N1 N 0.5313(3) 0.57659(9) 0.76308(11) 0.0369(5) Uani 1 1 d . .
C2 C 0.6549(3) 0.72040(11) 0.74005(16) 0.0415(6) Uani 1 1 d . .
C3 C 0.7458(3) 0.73949(12) 0.68375(16) 0.0474(7) Uani 1 1 d . .
H3 H 0.6949 0.7351 0.6281 0.057 Uiso 1 1 calc R U
C4 C 0.9090(4) 0.76480(13) 0.70660(18) 0.0539(7) Uani 1 1 d . .
C5 C 0.9814(4) 0.77039(13) 0.78772(18) 0.0533(7) Uani 1 1 d . .
H5 H 1.0935 0.7875 0.8040 0.064 Uiso 1 1 calc R U
C6 C 0.8956(4) 0.75190(12) 0.84610(17) 0.0481(7) Uani 1 1 d . .
C7 C 0.7305(3) 0.72714(11) 0.82185(15) 0.0423(6) Uani 1 1 d . .
C8 C 0.9836(4) 0.75666(14) 0.93408(17) 0.0590(8) Uani 1 1 d . .
H8A H 1.0886 0.7816 0.9397 0.088 Uiso 1 1 calc R U
H8B H 1.0129 0.7145 0.9558 0.088 Uiso 1 1 calc R U
H8C H 0.9065 0.7769 0.9638 0.088 Uiso 1 1 calc R U
C9 C 1.0043(5) 0.78473(19) 0.6437(2) 0.0798(11) Uani 1 1 d . .
H9A H 1.0870 0.8176 0.6658 0.120 Uiso 1 1 calc R U
H9B H 0.9225 0.8009 0.5965 0.120 Uiso 1 1 calc R U
H9C H 1.0652 0.7486 0.6279 0.120 Uiso 1 1 calc R U
C10 C 0.6316(3) 0.70588(13) 0.88121(15) 0.0444(6) Uani 1 1 d . .
C11 C 0.5957(3) 0.64211(12) 0.88759(15) 0.0432(6) Uani 1 1 d . .
C12 C 0.4978(4) 0.62338(15) 0.94151(16) 0.0543(7) Uani 1 1 d . .
H12 H 0.4754 0.5801 0.9474 0.065 Uiso 1 1 calc R U
C13 C 0.4325(4) 0.66718(18) 0.98668(18) 0.0637(9) Uani 1 1 d . .
H13 H 0.3658 0.6538 1.0233 0.076 Uiso 1 1 calc R U
C14 C 0.4636(4) 0.73024(17) 0.97881(18) 0.0633(9) Uani 1 1 d . .
H14 H 0.4163 0.7603 1.0089 0.076 Uiso 1 1 calc R U
C15 C 0.5633(4) 0.74924(14) 0.92725(17) 0.0541(7) Uani 1 1 d . .
H15 H 0.5865 0.7926 0.9227 0.065 Uiso 1 1 calc R U
C16 C 0.6619(3) 0.59427(12) 0.83627(14) 0.0413(6) Uani 1 1 d . .
H16A H 0.7639 0.6116 0.8198 0.050 Uiso 1 1 calc R U
H16B H 0.6983 0.5562 0.8688 0.050 Uiso 1 1 calc R U
C17 C 0.2973(3) 0.59955(10) 0.63287(14) 0.0344(5) Uani 1 1 d . .
C18 C 0.3340(3) 0.59083(11) 0.55655(14) 0.0374(6) Uani 1 1 d . .
C19 C 0.2004(3) 0.58164(12) 0.48917(15) 0.0423(6) Uani 1 1 d . .
H19 H 0.2272 0.5757 0.4381 0.051 Uiso 1 1 calc R U
C20 C 0.0305(3) 0.58099(12) 0.49476(16) 0.0447(6) Uani 1 1 d . .
C21 C -0.0044(3) 0.58854(12) 0.56995(16) 0.0440(6) Uani 1 1 d . .
H21 H -0.1205 0.5877 0.5749 0.053 Uiso 1 1 calc R U
C22 C 0.1244(3) 0.59734(11) 0.63885(15) 0.0389(6) Uani 1 1 d . .
C23 C 0.0765(4) 0.60341(14) 0.71932(17) 0.0535(7) Uani 1 1 d . .
H23A H -0.0390 0.6212 0.7117 0.080 Uiso 1 1 calc R U
H23B H 0.1588 0.6310 0.7543 0.080 Uiso 1 1 calc R U
H23C H 0.0786 0.5619 0.7443 0.080 Uiso 1 1 calc R U
C24 C 0.5165(3) 0.59082(14) 0.54710(16) 0.0486(7) Uani 1 1 d . .
H24A H 0.5705 0.5507 0.5658 0.073 Uiso 1 1 calc R U
H24B H 0.5797 0.6250 0.5791 0.073 Uiso 1 1 calc R U
H24C H 0.5184 0.5968 0.4903 0.073 Uiso 1 1 calc R U
C25 C -0.1118(4) 0.57335(14) 0.42059(17) 0.0591(8) Uani 1 1 d . .
H25A H -0.1903 0.5402 0.4299 0.089 Uiso 1 1 calc R U
H25B H -0.0627 0.5619 0.3747 0.089 Uiso 1 1 calc R U
H25C H -0.1749 0.6129 0.4091 0.089 Uiso 1 1 calc R U
C26 C 0.5067(3) 0.50812(11) 0.75128(15) 0.0394(6) Uani 1 1 d . .
H26 H 0.4179 0.5025 0.7003 0.047 Uiso 1 1 calc R U
C27 C 0.6685(3) 0.47580(12) 0.73851(16) 0.0446(6) Uani 1 1 d . .
H27A H 0.7609 0.4803 0.7876 0.053 Uiso 1 1 calc R U
H27B H 0.7072 0.4962 0.6934 0.053 Uiso 1 1 calc R U
C28 C 0.6355(4) 0.40636(13) 0.71985(17) 0.0559(8) Uani 1 1 d . .
H28A H 0.5519 0.4018 0.6678 0.067 Uiso 1 1 calc R U
H28B H 0.7438 0.3858 0.7150 0.067 Uiso 1 1 calc R U
C29 C 0.5661(4) 0.37463(13) 0.78557(18) 0.0576(8) Uani 1 1 d . .
H29A H 0.5401 0.3302 0.7708 0.069 Uiso 1 1 calc R U
H29B H 0.6549 0.3754 0.8363 0.069 Uiso 1 1 calc R U
C30 C 0.4057(4) 0.40640(12) 0.79882(18) 0.0522(7) Uani 1 1 d . .
H30A H 0.3682 0.3860 0.8442 0.063 Uiso 1 1 calc R U
H30B H 0.3127 0.4016 0.7501 0.063 Uiso 1 1 calc R U
C31 C 0.4376(3) 0.47595(12) 0.81718(16) 0.0453(6) Uani 1 1 d . .
H31A H 0.3290 0.4963 0.8220 0.054 Uiso 1 1 calc R U
H31B H 0.5211 0.4807 0.8692 0.054 Uiso 1 1 calc R U
C32 C 0.0136(5) 0.56368(17) 0.0067(2) 0.0722(9) Uani 1 1 d . .
H32A H 0.0234 0.6080 0.0115 0.087 Uiso 1 1 calc R U
C33 C -0.0717(4) 0.53104(18) 0.0546(2) 0.0722(10) Uani 1 1 d . .
H33A H -0.1220 0.5525 0.0925 0.108 Uiso 1 1 calc R U
C34 C 0.0846(4) 0.53299(18) -0.0479(2) 0.0703(9) Uani 1 1 d . .
H34A H 0.1433 0.5559 -0.0814 0.105 Uiso 1 1 calc R U

loop_
_atom_site_aniso_label
_atom_site_aniso_U_11
_atom_site_aniso_U_22
_atom_site_aniso_U_33
_atom_site_aniso_U_23
_atom_site_aniso_U_13
_atom_site_aniso_U_12
B1 0.0370(15) 0.0356(15) 0.0393(15) 0.0011(12) 0.0102(12) 0.0005(11)
C1 0.0429(14) 0.0346(14) 0.0456(14) 0.0008(11) 0.0031(12) -0.0012(11)
N1 0.0402(11) 0.0302(10) 0.0383(11) 0.0001(8) 0.0043(9) -0.0011(8)
C2 0.0435(14) 0.0285(12) 0.0496(15) -0.0016(11) 0.0039(12) -0.0004(10)
C3 0.0524(16) 0.0395(15) 0.0470(15) 0.0034(12) 0.0039(13) -0.0050(12)
C4 0.0569(17) 0.0441(16) 0.0604(18) 0.0030(13) 0.0123(14) -0.0104(13)
C5 0.0470(16) 0.0448(16) 0.0644(19) -0.0010(13) 0.0045(14) -0.0100(12)
C6 0.0520(16) 0.0331(14) 0.0551(16) -0.0017(12) 0.0027(13) -0.0059(12)
C7 0.0448(14) 0.0318(13) 0.0475(15) -0.0019(11) 0.0041(12) -0.0025(11)
C8 0.0560(18) 0.0525(18) 0.0599(18) -0.0053(14) -0.0054(14) -0.0107(14)
C9 0.076(2) 0.090(3) 0.075(2) 0.008(2) 0.0209(19) -0.028(2)
C10 0.0428(15) 0.0461(15) 0.0413(14) -0.0062(12) 0.0024(12) -0.0043(11)
C11 0.0427(14) 0.0460(15) 0.0374(13) -0.0024(11) 0.0011(11) -0.0033(12)
C12 0.0550(17) 0.0633(19) 0.0428(15) 0.0004(13) 0.0068(13) -0.0110(14)
C13 0.0565(19) 0.091(3) 0.0438(16) -0.0125(16) 0.0120(14) -0.0108(17)
C14 0.0558(19) 0.078(2) 0.0547(18) -0.0251(16) 0.0100(15) -0.0025(16)
C15 0.0536(17) 0.0527(18) 0.0530(17) -0.0145(13) 0.0053(14) -0.0006(13)
C16 0.0407(14) 0.0389(14) 0.0399(13) 0.0011(11) -0.0009(11) -0.0032(11)
C17 0.0352(13) 0.0285(12) 0.0379(13) 0.0021(10) 0.0050(10) 0.0017(9)
C18 0.0378(13) 0.0318(12) 0.0418(14) 0.0036(10) 0.0072(11) 0.0009(10)
C19 0.0498(15) 0.0391(14) 0.0364(13) 0.0021(10) 0.0058(12) -0.0012(11)
C20 0.0411(15) 0.0384(14) 0.0488(15) 0.0033(11) -0.0024(12) -0.0022(11)
C21 0.0309(13) 0.0417(15) 0.0571(17) 0.0031(12) 0.0048(12) -0.0006(11)
C22 0.0353(13) 0.0349(13) 0.0464(14) 0.0003(11) 0.0089(11) 0.0010(10)
C23 0.0471(16) 0.0574(18) 0.0595(18) -0.0024(14) 0.0192(14) 0.0008(13)
C24 0.0411(15) 0.0563(17) 0.0493(15) 0.0037(13) 0.0121(12) -0.0011(12)
C25 0.0533(17) 0.0540(18) 0.0582(18) 0.0020(14) -0.0131(14) -0.0013(14)
C26 0.0406(13) 0.0314(13) 0.0427(14) 0.0013(10) 0.0020(11) -0.0017(10)
C27 0.0517(16) 0.0364(14) 0.0465(15) 0.0033(11) 0.0128(12) 0.0023(11)
C28 0.075(2) 0.0377(15) 0.0563(17) 0.0006(13) 0.0171(15) 0.0101(14)
C29 0.073(2) 0.0336(15) 0.0644(19) 0.0071(13) 0.0121(16) 0.0028(13)
C30 0.0546(17) 0.0393(15) 0.0600(17) 0.0079(13) 0.0066(14) -0.0067(12)
C31 0.0458(15) 0.0354(14) 0.0550(16) 0.0043(12) 0.0120(13) -0.0005(11)
C32 0.076(2) 0.059(2) 0.081(2) -0.0035(18) 0.016(2) -0.0015(18)
C33 0.068(2) 0.080(3) 0.073(2) -0.0138(19) 0.0253(19) 0.0052(18)
C34 0.066(2) 0.083(3) 0.065(2) 0.0055(18) 0.0200(17) -0.0123(18)

loop_
_atom_type_symbol
_atom_type_description
_atom_type_scat_dispersion_real
_atom_type_scat_dispersion_imag
_atom_type_scat_source
C C 0.0033 0.0016 'International Tables Vol C Tables 4.2.6.8 and 6.1.1.4'
H H 0.0000 0.0000 'International Tables Vol C Tables 4.2.6.8 and 6.1.1.4'
N N 0.0061 0.0033 'International Tables Vol C Tables 4.2.6.8 and 6.1.1.4'
B B 0.0013 0.0007 'International Tables Vol C Tables 4.2.6.8 and 6.1.1.4'

loop_
_geom_angle_atom_site_label_1
_geom_angle_atom_site_label_2
_geom_angle_atom_site_label_3
_geom_angle
_geom_angle_site_symmetry_3
N1 B1 C17 122.1(2) .
N1 B1 C1 124.7(2) .
C17 B1 C1 113.1(2) .
C2 C1 B1 120.6(2) .
B1 N1 C26 122.0(2) .
B1 N1 C16 123.6(2) .
C26 N1 C16 114.28(18) .
C3 C2 C7 118.8(2) .
C3 C2 C1 120.0(2) .
C7 C2 C1 121.2(2) .
C4 C3 C2 121.7(3) .
C5 C4 C3 118.3(3) .
C5 C4 C9 121.5(3) .
C3 C4 C9 120.2(3) .
C4 C5 C6 122.0(3) .
C5 C6 C7 118.7(2) .
C5 C6 C8 119.8(2) .
C7 C6 C8 121.4(3) .
C6 C7 C2 120.4(3) .
C6 C7 C10 121.6(2) .
C2 C7 C10 118.0(2) .
C11 C10 C15 119.2(3) .
C11 C10 C7 119.9(2) .
C15 C10 C7 120.8(3) .
C12 C11 C10 119.0(3) .
C12 C11 C16 120.5(2) .
C10 C11 C16 120.5(2) .
C13 C12 C11 120.6(3) .
C14 C13 C12 120.4(3) .
C15 C14 C13 119.6(3) .
C14 C15 C10 121.2(3) .
N1 C16 C11 112.7(2) .
C18 C17 C22 118.1(2) .
C18 C17 B1 120.4(2) .
C22 C17 B1 121.1(2) .
C19 C18 C17 120.0(2) .
C19 C18 C24 119.7(2) .
C17 C18 C24 120.3(2) .
C20 C19 C18 121.9(2) .
C21 C20 C19 117.8(2) .
C21 C20 C25 121.3(3) .
C19 C20 C25 120.9(3) .
C20 C21 C22 122.3(2) .
C21 C22 C17 119.9(2) .
C21 C22 C23 119.3(2) .
C17 C22 C23 120.9(2) .
N1 C26 C31 113.8(2) .
N1 C26 C27 112.0(2) .
C31 C26 C27 111.1(2) .
C26 C27 C28 110.9(2) .
C29 C28 C27 110.8(2) .
C30 C29 C28 111.8(2) .
C29 C30 C31 111.0(2) .
C26 C31 C30 111.1(2) .
C34 C32 C33 120.2(3) .
C32 C33 C34 119.7(3) 3_565
C32 C34 C33 120.1(3) 3_565

loop_
_geom_bond_atom_site_label_1
_geom_bond_atom_site_label_2
_geom_bond_distance
_geom_bond_site_symmetry_2
B1 N1 1.394(3) .
B1 C17 1.588(4) .
B1 C1 1.598(4) .
C1 C2 1.515(3) .
N1 C26 1.481(3) .
N1 C16 1.487(3) .
C2 C3 1.386(4) .
C2 C7 1.398(3) .
C3 C4 1.385(4) .
C4 C5 1.380(4) .
C4 C9 1.506(4) .
C5 C6 1.384(4) .
C6 C7 1.396(4) .
C6 C8 1.512(4) .
C7 C10 1.485(4) .
C10 C11 1.399(4) .
C10 C15 1.399(4) .
C11 C12 1.391(4) .
C11 C16 1.513(4) .
C12 C13 1.384(4) .
C13 C14 1.380(5) .
C14 C15 1.371(4) .
C17 C18 1.407(3) .
C17 C22 1.408(3) .
C18 C19 1.398(3) .
C18 C24 1.503(4) .
C19 C20 1.382(4) .
C20 C21 1.379(4) .
C20 C25 1.510(3) .
C21 C22 1.392(3) .
C22 C23 1.508(4) .
C26 C31 1.520(3) .
C26 C27 1.523(4) .
C27 C28 1.526(4) .
C28 C29 1.514(4) .
C29 C30 1.511(4) .
C30 C31 1.526(4) .
C32 C34 1.360(5) .
C32 C33 1.364(5) .
C33 C34 1.372(5) 3_565
C34 C33 1.372(5) 3_565
